data_1529539
loop_
_publ_author_name
'Alberti, G.'
'Constantino, U.'
'Perego, G.'

_publ_section_title
;
 Structural investigation on layered alpha-zirconium phosphite and
 zirconium phosphate-phosphites from X-ray powder data
;
_journal_name_full 'Journal of Solid State Chemistry'
_journal_page_first 455
_journal_page_last 460
_journal_volume 63
_journal_year 1986
_chemical_formula_sum 'H3 O7.35 P2 Zr'
_chemical_name_systematic 'Zr (H P O4)0.85 (H P O3)1.15 (H2 O).5'
_space_group_IT_number 12
_symmetry_space_group_name_Hall '-C 2y'
_symmetry_space_group_name_H-M 'C 1 2/m 1'
_cell_angle_alpha 90
_cell_angle_beta 115.7
_cell_angle_gamma 90
_cell_formula_units_Z 4
_cell_length_a 9.33
_cell_length_b 5.39
_cell_length_c 14.35
_cell_volume 650.256
_citation_journal_id_ASTM JSSCBI
_cod_data_source_file Alberti_JSSCBI_1986_1261.cif
_cod_data_source_block H3O7.35P2Zr1
_cod_original_cell_volume 650.2558
_cod_original_formula_sum 'H3 O7.35 P2 Zr1'
_cod_database_code 1529539

loop_
_symmetry_equiv_pos_as_xyz
x,y,z
-x,y,-z
-x,-y,-z
x,-y,z
x+1/2,y+1/2,z
-x+1/2,y+1/2,-z
-x+1/2,-y+1/2,-z
x+1/2,-y+1/2,z

loop_
_atom_site_label
_atom_site_type_symbol
_atom_site_fract_x
_atom_site_fract_y
_atom_site_fract_z
_atom_site_occupancy
_atom_site_U_iso_or_equiv
O2 O-2 -0.098 0.5 0.124 1 0.0
Zr1 Zr+4 0.144 0.5 0.216 1 0.0
P2 P+3 -0.278 0.5 0.083 1 0.0
H2 H+1 -0.352 0.5 -0.027 1 0.0
O3 O-2 0.115 -0.229 0.308 1 0.0
O4 O-2 -0.327 0.729 0.124 1 0.0
O6 O-2 0 0.5 0.5 1 0.0
H1 H+1 0.139 0 0.459 0.15 0.0
P1 P+4 0.065 0 0.348 1 0.0
O1 O-2 -0.114 0 0.308 1 0.0
O5 O-2 0.146 0 0.469 0.85 0.0
